data_7205554
loop_
_publ_author_name
'McKinnon, Stephen D. J.'
'Gilroy, Joe B.'
'McDonald, Robert'
'Patrick, Brian O.'
'Hicks, Robin G.'

_publ_section_title
;
 Magnetostructural studies of palladium(ii) and platinum(ii) complexes
 of verdazyl radicals
;
_journal_issue 5
_journal_name_full 'Journal of Materials Chemistry'
_journal_page_first 1523
_journal_paper_doi 10.1039/c0jm02560g
_journal_volume 21
_journal_year 2011
_chemical_formula_moiety 'C13 H18 Cl2 N5 O Pt'
_chemical_formula_sum 'C13 H18 Cl2 N5 O Pt'
_chemical_formula_weight 526.31
_chemical_name_systematic
;

?

;
_space_group_IT_number 14
_symmetry_cell_setting monoclinic
_symmetry_space_group_name_Hall '-P 2ybc'
_symmetry_space_group_name_H-M 'P 1 21/c 1'
_atom_sites_solution_hydrogens geom
_atom_sites_solution_primary direct
_atom_sites_solution_secondary difmap
_audit_creation_method SHELXL-97
_cell_angle_alpha 90.00
_cell_angle_beta 106.072(2)
_cell_angle_gamma 90.00
_cell_formula_units_Z 4
_cell_length_a 9.8844(13)
_cell_length_b 17.179(2)
_cell_length_c 10.0680(14)
_cell_measurement_reflns_used 5735
_cell_measurement_temperature 193(2)
_cell_measurement_theta_max 26.23
_cell_measurement_theta_min 2.14
_cell_volume 1642.8(4)
_computing_cell_refinement 'Bruker SAINT (Bruker, 1997)'
_computing_data_collection 'Bruker SMART (Bruker, 1997)'
_computing_data_reduction 'Bruker SAINT (Bruker, 1997)'
_computing_molecular_graphics 'Bruker SHELXTL (Bruker, 1997)'
_computing_publication_material 'Bruker SHELXTL (Bruker, 1997)'
_computing_structure_refinement 'SHELXL-97 (Sheldrick, 1997)'
_computing_structure_solution 'SHELXS-97 (Sheldrick, 1990)'
_diffrn_ambient_temperature 193(2)
_diffrn_detector_area_resol_mean 8.192
_diffrn_measured_fraction_theta_full 0.996
_diffrn_measured_fraction_theta_max 0.996
_diffrn_measurement_device_type 'Bruker PLATFORM diffractometer/SMART 1000 CCD area detector'
_diffrn_measurement_method '\w scans'
_diffrn_radiation_monochromator graphite
_diffrn_radiation_source 'fine-focus sealed tube'
_diffrn_radiation_type MoK\a
_diffrn_radiation_wavelength 0.71073
_diffrn_reflns_av_R_equivalents 0.0542
_diffrn_reflns_av_sigmaI/netI 0.0436
_diffrn_reflns_limit_h_max 12
_diffrn_reflns_limit_h_min -12
_diffrn_reflns_limit_k_max 21
_diffrn_reflns_limit_k_min -21
_diffrn_reflns_limit_l_max 12
_diffrn_reflns_limit_l_min -12
_diffrn_reflns_number 12633
_diffrn_reflns_theta_full 26.31
_diffrn_reflns_theta_max 26.31
_diffrn_reflns_theta_min 2.14
_diffrn_standards_decay_% 0
_diffrn_standards_interval_time 0
_diffrn_standards_number 0
_exptl_absorpt_coefficient_mu 8.875
_exptl_absorpt_correction_T_max 0.5022
_exptl_absorpt_correction_T_min 0.3138
_exptl_absorpt_correction_type multi-scan
_exptl_absorpt_process_details 'SADABS (Sheldrick, 1996)'
_exptl_crystal_colour black
_exptl_crystal_density_diffrn 2.128
_exptl_crystal_density_method 'not measured'
_exptl_crystal_description prism
_exptl_crystal_F_000 1004
_exptl_crystal_size_max 0.17
_exptl_crystal_size_mid 0.10
_exptl_crystal_size_min 0.09
_refine_diff_density_max 1.866
_refine_diff_density_min -0.657
_refine_diff_density_rms 0.156
_refine_ls_extinction_method none
_refine_ls_goodness_of_fit_ref 1.051
_refine_ls_hydrogen_treatment constr
_refine_ls_matrix_type full
_refine_ls_number_parameters 199
_refine_ls_number_reflns 3329
_refine_ls_number_restraints 0
_refine_ls_restrained_S_all 1.051
_refine_ls_R_factor_all 0.0444
_refine_ls_R_factor_gt 0.0291
_refine_ls_shift/su_max 0.001
_refine_ls_shift/su_mean 0.000
_refine_ls_structure_factor_coef Fsqd
_refine_ls_weighting_details 'calc w=1/[\s^2^(Fo^2^)+(0.0282P)^2^+0.6996P] where P=(Fo^2^+2Fc^2^)/3'
_refine_ls_weighting_scheme calc
_refine_ls_wR_factor_gt 0.0608
_refine_ls_wR_factor_ref 0.0666
_reflns_number_gt 2666
_reflns_number_total 3329
_reflns_threshold_expression I>2\s(I)
_cod_data_source_file C0JM02560G.TXT
_cod_data_source_block vic0532
_cod_depositor_comments
;
The following automatic conversions were performed:
'_symmetry_cell_setting' value 'Monoclinic' changed to 'monoclinic'
according to '/home/saulius/struct/CIF-dictionaries/cif_core.dic'
dictionary named 'cif_core.dic' version 2.4.1 from 2010-06-29.

Automatic conversion script
Id: cif_fix_enum 1555 2011-01-17 13:19:09Z saulius 
;
_cod_original_sg_symbol_H-M 'P 21/c'
_cod_database_code 7205554

loop_
_symmetry_equiv_pos_as_xyz
'x, y, z'
'-x, y+1/2, -z+1/2'
'-x, -y, -z'
'x, -y-1/2, z-1/2'

loop_
_atom_site_label
_atom_site_type_symbol
_atom_site_fract_x
_atom_site_fract_y
_atom_site_fract_z
_atom_site_U_iso_or_equiv
_atom_site_adp_type
_atom_site_occupancy
_atom_site_symmetry_multiplicity
_atom_site_calc_flag
_atom_site_refinement_flags
_atom_site_disorder_assembly
_atom_site_disorder_group
Pt Pt -0.03849(2) 0.432604(11) -0.13423(2) 0.02532(8) Uani 1 1 d . . .
Cl1 Cl -0.16499(16) 0.51307(9) -0.30292(16) 0.0454(4) Uani 1 1 d . . .
Cl2 Cl -0.24155(15) 0.41497(9) -0.07046(18) 0.0414(4) Uani 1 1 d . . .
O O 0.1529(4) 0.2485(3) 0.3047(4) 0.0412(10) Uani 1 1 d . . .
N1 N 0.0696(4) 0.3121(3) 0.1022(4) 0.0268(10) Uani 1 1 d . . .
N2 N 0.0942(4) 0.3652(3) 0.0089(4) 0.0239(9) Uani 1 1 d . . .
N3 N 0.3082(4) 0.3143(3) 0.2205(5) 0.0282(10) Uani 1 1 d . . .
N4 N 0.3391(4) 0.3558(3) 0.1191(4) 0.0262(10) Uani 1 1 d . . .
N10 N 0.1428(5) 0.4510(2) -0.1854(5) 0.0263(10) Uani 1 1 d . . .
C1 C 0.2321(5) 0.3801(3) 0.0202(5) 0.0238(11) Uani 1 1 d . . .
C2 C 0.1754(5) 0.2893(3) 0.2155(5) 0.0265(12) Uani 1 1 d . . .
C3 C -0.0613(5) 0.2645(3) 0.0564(6) 0.0297(12) Uani 1 1 d . . .
H3 H -0.1188 0.2866 -0.0334 0.036 Uiso 1 1 calc R . .
C4 C -0.0247(7) 0.1805(3) 0.0291(7) 0.0449(16) Uani 1 1 d . . .
H4A H 0.0307 0.1802 -0.0379 0.054 Uiso 1 1 calc R . .
H4B H -0.1116 0.1508 -0.0079 0.054 Uiso 1 1 calc R . .
H4C H 0.0303 0.1567 0.1158 0.054 Uiso 1 1 calc R . .
C5 C -0.1484(6) 0.2702(4) 0.1579(7) 0.0471(17) Uani 1 1 d . . .
H5A H -0.1668 0.3251 0.1731 0.056 Uiso 1 1 calc R . .
H5B H -0.0969 0.2464 0.2459 0.056 Uiso 1 1 calc R . .
H5C H -0.2379 0.2429 0.1207 0.056 Uiso 1 1 calc R . .
C6 C 0.4285(6) 0.2949(4) 0.3422(6) 0.0338(13) Uani 1 1 d . . .
H6 H 0.4017 0.2483 0.3890 0.041 Uiso 1 1 calc R . .
C7 C 0.5552(7) 0.2739(5) 0.2946(7) 0.057(2) Uani 1 1 d . . .
H7A H 0.5310 0.2314 0.2273 0.068 Uiso 1 1 calc R . .
H7B H 0.6318 0.2573 0.3741 0.068 Uiso 1 1 calc R . .
H7C H 0.5854 0.3194 0.2515 0.068 Uiso 1 1 calc R . .
C8 C 0.4554(7) 0.3615(4) 0.4429(7) 0.0532(18) Uani 1 1 d . . .
H8A H 0.3689 0.3735 0.4684 0.064 Uiso 1 1 calc R . .
H8B H 0.4849 0.4073 0.4001 0.064 Uiso 1 1 calc R . .
H8C H 0.5298 0.3470 0.5259 0.064 Uiso 1 1 calc R . .
C11 C 0.2581(5) 0.4240(3) -0.0936(5) 0.0235(11) Uani 1 1 d . . .
C12 C 0.3905(6) 0.4335(3) -0.1122(6) 0.0302(12) Uani 1 1 d . . .
H12 H 0.4711 0.4136 -0.0458 0.036 Uiso 1 1 calc R . .
C13 C 0.4047(6) 0.4715(4) -0.2259(6) 0.0384(14) Uani 1 1 d . . .
H13 H 0.4948 0.4783 -0.2407 0.046 Uiso 1 1 calc R . .
C14 C 0.2870(6) 0.4996(3) -0.3184(6) 0.0406(15) Uani 1 1 d . . .
H14 H 0.2948 0.5263 -0.3986 0.049 Uiso 1 1 calc R . .
C15 C 0.1568(6) 0.4896(3) -0.2964(6) 0.0333(13) Uani 1 1 d . . .
H15 H 0.0757 0.5103 -0.3609 0.040 Uiso 1 1 calc R . .

loop_
_atom_site_aniso_label
_atom_site_aniso_U_11
_atom_site_aniso_U_22
_atom_site_aniso_U_33
_atom_site_aniso_U_23
_atom_site_aniso_U_13
_atom_site_aniso_U_12
Pt 0.01970(11) 0.02506(12) 0.02609(12) -0.00246(9) -0.00219(8) 0.00450(9)
Cl1 0.0415(9) 0.0483(9) 0.0362(9) 0.0050(7) -0.0064(7) 0.0205(7)
Cl2 0.0212(7) 0.0425(9) 0.0587(10) -0.0105(7) 0.0081(7) 0.0034(6)
O 0.033(2) 0.055(3) 0.035(2) 0.018(2) 0.0062(19) 0.000(2)
N1 0.021(2) 0.032(3) 0.023(2) 0.001(2) -0.0010(18) -0.0003(19)
N2 0.018(2) 0.028(2) 0.025(2) 0.0001(19) 0.0047(18) -0.0001(18)
N3 0.014(2) 0.039(3) 0.027(2) 0.008(2) -0.0008(18) 0.0057(19)
N4 0.022(2) 0.027(2) 0.028(2) 0.0108(19) 0.0047(19) 0.0018(18)
N10 0.026(2) 0.024(2) 0.024(2) -0.0008(18) -0.0017(19) 0.0005(18)
C1 0.019(2) 0.024(3) 0.027(3) 0.001(2) 0.004(2) 0.003(2)
C2 0.022(3) 0.031(3) 0.025(3) 0.006(2) 0.003(2) 0.001(2)
C3 0.021(3) 0.038(3) 0.028(3) -0.003(2) 0.002(2) -0.007(2)
C4 0.050(4) 0.036(4) 0.043(4) 0.003(3) 0.004(3) -0.003(3)
C5 0.027(3) 0.078(5) 0.037(4) -0.001(3) 0.010(3) -0.012(3)
C6 0.028(3) 0.039(3) 0.030(3) 0.015(3) 0.002(2) 0.004(3)
C7 0.038(4) 0.088(6) 0.040(4) 0.005(4) 0.002(3) 0.031(4)
C8 0.046(4) 0.062(5) 0.039(4) 0.003(3) -0.010(3) 0.018(3)
C11 0.022(3) 0.020(3) 0.025(3) -0.001(2) 0.000(2) 0.001(2)
C12 0.025(3) 0.032(3) 0.033(3) -0.001(3) 0.007(2) -0.001(2)
C13 0.030(3) 0.046(4) 0.040(4) 0.004(3) 0.010(3) -0.004(3)
C14 0.047(4) 0.042(4) 0.033(3) 0.008(3) 0.010(3) -0.004(3)
C15 0.037(3) 0.030(3) 0.027(3) 0.006(2) -0.002(2) 0.001(3)

loop_
_atom_type_symbol
_atom_type_description
_atom_type_scat_dispersion_real
_atom_type_scat_dispersion_imag
_atom_type_scat_source
C C 0.0033 0.0016 'International Tables Vol C Tables 4.2.6.8 and 6.1.1.4'
H H 0.0000 0.0000 'International Tables Vol C Tables 4.2.6.8 and 6.1.1.4'
N N 0.0061 0.0033 'International Tables Vol C Tables 4.2.6.8 and 6.1.1.4'
O O 0.0106 0.0060 'International Tables Vol C Tables 4.2.6.8 and 6.1.1.4'
Cl Cl 0.1484 0.1585 'International Tables Vol C Tables 4.2.6.8 and 6.1.1.4'
Pt Pt -1.7033 8.3905 'International Tables Vol C Tables 4.2.6.8 and 6.1.1.4'

loop_
_geom_angle_atom_site_label_1
_geom_angle_atom_site_label_2
_geom_angle_atom_site_label_3
_geom_angle
_geom_angle_site_symmetry_1
_geom_angle_site_symmetry_3
_geom_angle_publ_flag
N10 Pt N2 79.94(17) . . ?
N10 Pt Cl1 93.31(13) . . ?
N2 Pt Cl1 173.22(12) . . ?
N10 Pt Cl2 178.03(13) . . ?
N2 Pt Cl2 99.80(12) . . ?
Cl1 Pt Cl2 86.93(6) . . ?
C2 N1 N2 121.1(4) . . ?
C2 N1 C3 119.7(4) . . ?
N2 N1 C3 117.0(4) . . ?
C1 N2 N1 115.4(4) . . ?
C1 N2 Pt 112.9(3) . . ?
N1 N2 Pt 131.5(3) . . ?
N4 N3 C2 123.6(4) . . ?
N4 N3 C6 116.4(4) . . ?
C2 N3 C6 119.9(4) . . ?
C1 N4 N3 116.2(4) . . ?
C11 N10 C15 118.9(5) . . ?
C11 N10 Pt 114.6(4) . . ?
C15 N10 Pt 126.4(4) . . ?
N4 C1 N2 125.9(5) . . ?
N4 C1 C11 119.0(4) . . ?
N2 C1 C11 115.1(4) . . ?
O C2 N3 121.8(5) . . ?
O C2 N1 121.9(5) . . ?
N3 C2 N1 116.4(5) . . ?
N1 C3 C5 111.3(5) . . ?
N1 C3 C4 110.2(5) . . ?
C5 C3 C4 112.9(5) . . ?
N3 C6 C8 109.7(5) . . ?
N3 C6 C7 109.7(5) . . ?
C8 C6 C7 112.9(5) . . ?
N10 C11 C12 121.6(5) . . ?
N10 C11 C1 114.9(4) . . ?
C12 C11 C1 123.3(5) . . ?
C13 C12 C11 119.6(5) . . ?
C12 C13 C14 118.6(6) . . ?
C13 C14 C15 120.4(6) . . ?
N10 C15 C14 120.9(5) . . ?

loop_
_geom_bond_atom_site_label_1
_geom_bond_atom_site_label_2
_geom_bond_distance
_geom_bond_site_symmetry_2
_geom_bond_publ_flag
Pt N10 2.022(5) . ?
Pt N2 2.023(4) . ?
Pt Cl1 2.2766(14) . ?
Pt Cl2 2.2905(15) . ?
O C2 1.209(6) . ?
N1 C2 1.374(6) . ?
N1 N2 1.378(6) . ?
N1 C3 1.492(6) . ?
N2 C1 1.360(6) . ?
N3 N4 1.348(6) . ?
N3 C2 1.368(6) . ?
N3 C6 1.490(6) . ?
N4 C1 1.304(6) . ?
N10 C11 1.336(7) . ?
N10 C15 1.339(7) . ?
C1 C11 1.453(7) . ?
C3 C5 1.511(8) . ?
C3 C4 1.531(8) . ?
C6 C8 1.503(9) . ?
C6 C7 1.503(8) . ?
C11 C12 1.382(7) . ?
C12 C13 1.359(8) . ?
C13 C14 1.362(8) . ?
C14 C15 1.376(8) . ?

loop_
_geom_torsion_atom_site_label_1
_geom_torsion_atom_site_label_2
_geom_torsion_atom_site_label_3
_geom_torsion_atom_site_label_4
_geom_torsion
_geom_torsion_site_symmetry_1
_geom_torsion_site_symmetry_2
_geom_torsion_site_symmetry_3
_geom_torsion_site_symmetry_4
_geom_torsion_publ_flag
C2 N1 N2 C1 13.2(7) . . . . ?
C3 N1 N2 C1 -150.1(5) . . . . ?
C2 N1 N2 Pt -161.1(4) . . . . ?
C3 N1 N2 Pt 35.7(6) . . . . ?
N10 Pt N2 C1 14.5(3) . . . . ?
Cl1 Pt N2 C1 9.4(13) . . . . ?
Cl2 Pt N2 C1 -163.5(3) . . . . ?
N10 Pt N2 N1 -171.1(5) . . . . ?
Cl1 Pt N2 N1 -176.2(8) . . . . ?
Cl2 Pt N2 N1 10.8(4) . . . . ?
C2 N3 N4 C1 8.1(7) . . . . ?
C6 N3 N4 C1 -172.6(5) . . . . ?
N2 Pt N10 C11 -10.8(3) . . . . ?
Cl1 Pt N10 C11 168.6(3) . . . . ?
Cl2 Pt N10 C11 72(4) . . . . ?
N2 Pt N10 C15 172.3(5) . . . . ?
Cl1 Pt N10 C15 -8.3(4) . . . . ?
Cl2 Pt N10 C15 -105(4) . . . . ?
N3 N4 C1 N2 -2.1(8) . . . . ?
N3 N4 C1 C11 -178.8(4) . . . . ?
N1 N2 C1 N4 -8.2(8) . . . . ?
Pt N2 C1 N4 167.2(4) . . . . ?
N1 N2 C1 C11 168.7(4) . . . . ?
Pt N2 C1 C11 -16.0(6) . . . . ?
N4 N3 C2 O 175.8(5) . . . . ?
C6 N3 C2 O -3.5(8) . . . . ?
N4 N3 C2 N1 -3.1(8) . . . . ?
C6 N3 C2 N1 177.6(5) . . . . ?
N2 N1 C2 O 173.1(5) . . . . ?
C3 N1 C2 O -24.1(8) . . . . ?
N2 N1 C2 N3 -8.0(7) . . . . ?
C3 N1 C2 N3 154.8(5) . . . . ?
C2 N1 C3 C5 69.9(7) . . . . ?
N2 N1 C3 C5 -126.6(5) . . . . ?
C2 N1 C3 C4 -56.1(6) . . . . ?
N2 N1 C3 C4 107.4(5) . . . . ?
N4 N3 C6 C8 84.8(6) . . . . ?
C2 N3 C6 C8 -95.9(6) . . . . ?
N4 N3 C6 C7 -39.8(7) . . . . ?
C2 N3 C6 C7 139.5(6) . . . . ?
C15 N10 C11 C12 -1.4(8) . . . . ?
Pt N10 C11 C12 -178.6(4) . . . . ?
C15 N10 C11 C1 -177.5(5) . . . . ?
Pt N10 C11 C1 5.3(6) . . . . ?
N4 C1 C11 N10 -175.7(5) . . . . ?
N2 C1 C11 N10 7.2(7) . . . . ?
N4 C1 C11 C12 8.3(8) . . . . ?
N2 C1 C11 C12 -168.8(5) . . . . ?
N10 C11 C12 C13 0.3(8) . . . . ?
C1 C11 C12 C13 176.1(5) . . . . ?
C11 C12 C13 C14 0.4(9) . . . . ?
C12 C13 C14 C15 0.0(10) . . . . ?
C11 N10 C15 C14 1.8(8) . . . . ?
Pt N10 C15 C14 178.6(4) . . . . ?
C13 C14 C15 N10 -1.1(9) . . . . ?
